data_4069873
loop_
_publ_author_name
'Rabe, Gerd W.'
'Riederer, Florian A.'
'Zhang-Presse, Mei'
'Rheingold, Arnold L.'

_publ_section_title
;
 Flexible Coordination Mode of a Donor-Functionalized Terphenyl Ligand in
 Monomeric Cp-Based Lanthanocenes
;
_journal_issue 17
_journal_name_full Organometallics
_journal_page_first 5277
_journal_paper_doi 10.1021/om900465c
_journal_volume 28
_journal_year 2009
_chemical_formula_sum 'C30 H27 O2 Yb'
_chemical_formula_weight 592.56
_chemical_name_systematic
; 

 ? 

;
_space_group_IT_number 14
_symmetry_cell_setting monoclinic
_symmetry_space_group_name_Hall '-P 2yn'
_symmetry_space_group_name_H-M 'P 1 21/n 1'
_atom_sites_solution_hydrogens geom
_atom_sites_solution_primary direct
_atom_sites_solution_secondary difmap
_audit_creation_method SHELXL-97
_cell_angle_alpha 90.00
_cell_angle_beta 92.9300(10)
_cell_angle_gamma 90.00
_cell_formula_units_Z 4
_cell_length_a 11.5714(8)
_cell_length_b 13.3246(9)
_cell_length_c 15.2776(10)
_cell_measurement_reflns_used 7435
_cell_measurement_temperature 213(2)
_cell_measurement_theta_max 27.50
_cell_measurement_theta_min 2.33
_cell_volume 2352.5(3)
_computing_cell_refinement 'Bruker SMART'
_computing_data_collection 'Bruker SMART'
_computing_data_reduction 'Bruker SAINT'
_computing_molecular_graphics 'Bruker SHELXTL'
_computing_publication_material 'Bruker SHELXTL'
_computing_structure_refinement 'SHELXL-97 (Sheldrick, 1997)'
_computing_structure_solution 'SHELXS-97 (Sheldrick, 1990)'
_diffrn_ambient_temperature 213(2)
_diffrn_measured_fraction_theta_full 0.980
_diffrn_measured_fraction_theta_max 0.980
_diffrn_measurement_device_type 'CCD area detector'
_diffrn_measurement_method 'phi and omega scans'
_diffrn_radiation_monochromator graphite
_diffrn_radiation_source 'fine-focus sealed tube'
_diffrn_radiation_type MoK\a
_diffrn_radiation_wavelength 0.71073
_diffrn_reflns_av_R_equivalents 0.0205
_diffrn_reflns_av_sigmaI/netI 0.0197
_diffrn_reflns_limit_h_max 15
_diffrn_reflns_limit_h_min -14
_diffrn_reflns_limit_k_max 17
_diffrn_reflns_limit_k_min -17
_diffrn_reflns_limit_l_max 19
_diffrn_reflns_limit_l_min -19
_diffrn_reflns_number 19883
_diffrn_reflns_theta_full 27.52
_diffrn_reflns_theta_max 27.52
_diffrn_reflns_theta_min 2.03
_exptl_absorpt_coefficient_mu 4.000
_exptl_absorpt_correction_T_max 0.5017
_exptl_absorpt_correction_T_min 0.3123
_exptl_absorpt_correction_type multi-scan
_exptl_absorpt_process_details sadabs
_exptl_crystal_colour yellow-gold
_exptl_crystal_density_diffrn 1.673
_exptl_crystal_density_method 'not measured'
_exptl_crystal_description block
_exptl_crystal_F_000 1172
_exptl_crystal_size_max 0.20
_exptl_crystal_size_mid 0.20
_exptl_crystal_size_min 0.20
_refine_diff_density_max 1.426
_refine_diff_density_min -0.350
_refine_diff_density_rms 0.093
_refine_ls_extinction_method none
_refine_ls_goodness_of_fit_ref 1.032
_refine_ls_hydrogen_treatment constr
_refine_ls_matrix_type full
_refine_ls_number_parameters 298
_refine_ls_number_reflns 5295
_refine_ls_number_restraints 0
_refine_ls_restrained_S_all 1.032
_refine_ls_R_factor_all 0.0203
_refine_ls_R_factor_gt 0.0185
_refine_ls_shift/su_max 0.009
_refine_ls_shift/su_mean 0.001
_refine_ls_structure_factor_coef Fsqd
_refine_ls_weighting_details 'calc w=1/[\s^2^(Fo^2^)+(0.0280P)^2^+1.4000P] where P=(Fo^2^+2Fc^2^)/3'
_refine_ls_weighting_scheme calc
_refine_ls_wR_factor_gt 0.0474
_refine_ls_wR_factor_ref 0.0483
_reflns_number_gt 4942
_reflns_number_total 5295
_reflns_threshold_expression >2sigma(I)
_cod_data_source_file om900465c_si_002.cif
_cod_data_source_block rab82
_cod_depositor_comments
;
The following automatic conversions were performed:

'_symmetry_cell_setting' value 'Monoclinic' changed to 'monoclinic'
according to /home/saulius/struct/CIF-dictionaries/cif_core.dic
dictionary named 'cif_core.dic' version 2.4.2 from 2011-04-26.

Automatic conversion script
Id: cif_fix_values 1715 2011-07-08 13:25:40Z adriana 
;
_cod_original_sg_symbol_H-M P2(1)/n
_cod_database_code 4069873

loop_
_symmetry_equiv_pos_as_xyz
'x, y, z'
'-x+1/2, y+1/2, -z+1/2'
'-x, -y, -z'
'x-1/2, -y-1/2, z-1/2'

loop_
_atom_site_label
_atom_site_type_symbol
_atom_site_fract_x
_atom_site_fract_y
_atom_site_fract_z
_atom_site_U_iso_or_equiv
_atom_site_adp_type
_atom_site_occupancy
_atom_site_symmetry_multiplicity
_atom_site_calc_flag
_atom_site_refinement_flags
Yb1 Yb 0.172640(7) 0.282194(6) -0.003604(5) 0.01407(4) Uani 1 1 d .
O1 O 0.33255(12) 0.54750(11) 0.20617(10) 0.0192(3) Uani 1 1 d .
O2 O -0.01975(13) 0.33389(12) -0.03666(9) 0.0194(3) Uani 1 1 d .
C1 C 0.2802(2) 0.11229(18) -0.0001(2) 0.0350(6) Uani 1 1 d .
H1A H 0.3646 0.1029 0.0105 0.042 Uiso 1 1 calc R
C2 C 0.2209(3) 0.11658(18) -0.08293(18) 0.0351(6) Uani 1 1 d .
H2A H 0.2574 0.1118 -0.1400 0.042 Uiso 1 1 calc R
C3 C 0.1023(2) 0.11022(17) -0.07091(16) 0.0283(5) Uani 1 1 d .
H3A H 0.0411 0.1015 -0.1180 0.034 Uiso 1 1 calc R
C4 C 0.0873(2) 0.10106(16) 0.01917(16) 0.0238(5) Uani 1 1 d .
H4A H 0.0134 0.0858 0.0462 0.029 Uiso 1 1 calc R
C5 C 0.1963(2) 0.10275(16) 0.06314(17) 0.0279(5) Uani 1 1 d .
H5A H 0.2123 0.0872 0.1259 0.033 Uiso 1 1 calc R
C6 C 0.36757(19) 0.37412(16) -0.02703(14) 0.0199(4) Uani 1 1 d .
H6A H 0.4422 0.3603 0.0053 0.024 Uiso 1 1 calc R
C7 C 0.33124(19) 0.33289(17) -0.10905(14) 0.0206(4) Uani 1 1 d .
H7A H 0.3767 0.2858 -0.1438 0.025 Uiso 1 1 calc R
C8 C 0.23096(19) 0.38451(17) -0.14006(14) 0.0201(4) Uani 1 1 d .
H8A H 0.1942 0.3790 -0.1998 0.024 Uiso 1 1 calc R
C9 C 0.20642(19) 0.45895(17) -0.07774(14) 0.0208(4) Uani 1 1 d .
H9A H 0.1479 0.5127 -0.0859 0.025 Uiso 1 1 calc R
C10 C 0.2899(2) 0.45227(16) -0.00817(14) 0.0193(4) Uani 1 1 d .
H10A H 0.3001 0.5008 0.0407 0.023 Uiso 1 1 calc R
C11 C 0.3697(2) 0.27865(16) 0.19098(15) 0.0202(5) Uani 1 1 d .
H11A H 0.3237 0.2206 0.1913 0.024 Uiso 1 1 calc R
C12 C 0.4886(2) 0.26869(18) 0.18290(17) 0.0249(5) Uani 1 1 d .
H12A H 0.5221 0.2048 0.1781 0.030 Uiso 1 1 calc R
C13 C 0.55661(19) 0.35412(18) 0.18208(15) 0.0246(5) Uani 1 1 d .
H13A H 0.6367 0.3483 0.1759 0.029 Uiso 1 1 calc R
C14 C 0.50727(19) 0.44841(18) 0.19025(14) 0.0221(5) Uani 1 1 d .
H14A H 0.5539 0.5062 0.1894 0.027 Uiso 1 1 calc R
C15 C 0.38863(18) 0.45732(16) 0.19965(13) 0.0180(4) Uani 1 1 d .
C16 C 0.31709(18) 0.37193(16) 0.19864(13) 0.0165(4) Uani 1 1 d .
C17 C 0.18846(17) 0.37873(15) 0.20439(13) 0.0148(4) Uani 1 1 d .
C18 C 0.14604(18) 0.42509(16) 0.27842(13) 0.0179(4) Uani 1 1 d .
H18A H 0.1977 0.4547 0.3203 0.021 Uiso 1 1 calc R
C19 C 0.02810(19) 0.42750(16) 0.29026(13) 0.0191(4) Uani 1 1 d .
H19A H -0.0007 0.4603 0.3391 0.023 Uiso 1 1 calc R
C20 C -0.04680(18) 0.38101(15) 0.22922(13) 0.0163(4) Uani 1 1 d .
H20A H -0.1268 0.3811 0.2374 0.020 Uiso 1 1 calc R
C21 C -0.00413(17) 0.33388(14) 0.15538(13) 0.0138(4) Uani 1 1 d .
C22 C -0.09043(18) 0.27543(14) 0.09931(14) 0.0144(4) Uani 1 1 d .
C23 C -0.16654(19) 0.21151(15) 0.14119(15) 0.0170(4) Uani 1 1 d .
H23A H -0.1634 0.2092 0.2028 0.020 Uiso 1 1 calc R
C24 C -0.24628(18) 0.15154(16) 0.09470(15) 0.0203(4) Uani 1 1 d .
H24A H -0.2951 0.1086 0.1247 0.024 Uiso 1 1 calc R
C25 C -0.25366(19) 0.15515(18) 0.00409(15) 0.0226(5) Uani 1 1 d .
H25A H -0.3084 0.1156 -0.0277 0.027 Uiso 1 1 calc R
C26 C -0.1799(2) 0.21739(16) -0.03961(15) 0.0212(5) Uani 1 1 d .
H26A H -0.1844 0.2203 -0.1012 0.025 Uiso 1 1 calc R
C27 C -0.09904(19) 0.27564(15) 0.00814(15) 0.0175(4) Uani 1 1 d .
C28 C 0.11503(17) 0.33386(14) 0.13837(13) 0.0141(4) Uani 1 1 d .
C29 C 0.4008(2) 0.63617(17) 0.19954(17) 0.0275(5) Uani 1 1 d .
H29A H 0.3521 0.6948 0.2058 0.041 Uiso 1 1 calc R
H29B H 0.4347 0.6379 0.1428 0.041 Uiso 1 1 calc R
H29C H 0.4618 0.6361 0.2455 0.041 Uiso 1 1 calc R
C30 C -0.0682(2) 0.38887(19) -0.11139(15) 0.0261(5) Uani 1 1 d .
H30A H -0.1502 0.3997 -0.1047 0.039 Uiso 1 1 calc R
H30B H -0.0575 0.3507 -0.1644 0.039 Uiso 1 1 calc R
H30C H -0.0294 0.4531 -0.1152 0.039 Uiso 1 1 calc R

loop_
_atom_site_aniso_label
_atom_site_aniso_U_11
_atom_site_aniso_U_22
_atom_site_aniso_U_33
_atom_site_aniso_U_23
_atom_site_aniso_U_13
_atom_site_aniso_U_12
Yb1 0.01841(6) 0.01159(6) 0.01255(6) 0.00044(3) 0.00403(4) -0.00083(3)
O1 0.0174(7) 0.0163(7) 0.0241(8) -0.0039(6) 0.0033(6) -0.0028(6)
O2 0.0204(7) 0.0230(8) 0.0147(7) 0.0075(6) -0.0004(6) -0.0050(6)
C1 0.0305(13) 0.0129(11) 0.0621(19) -0.0046(11) 0.0072(12) 0.0057(10)
C2 0.0545(17) 0.0162(11) 0.0371(15) -0.0105(10) 0.0272(13) -0.0053(11)
C3 0.0442(15) 0.0161(11) 0.0247(12) -0.0063(9) 0.0032(10) -0.0091(10)
C4 0.0317(12) 0.0113(10) 0.0294(12) -0.0012(9) 0.0111(10) -0.0051(9)
C5 0.0431(14) 0.0107(10) 0.0297(13) 0.0025(9) 0.0013(11) 0.0024(9)
C6 0.0200(10) 0.0216(11) 0.0182(10) 0.0037(8) 0.0034(8) -0.0055(8)
C7 0.0221(11) 0.0217(11) 0.0187(10) -0.0002(8) 0.0086(8) -0.0039(8)
C8 0.0251(11) 0.0228(11) 0.0125(10) 0.0048(8) 0.0024(8) -0.0062(9)
C9 0.0246(11) 0.0162(10) 0.0218(11) 0.0066(8) 0.0033(9) -0.0023(8)
C10 0.0251(11) 0.0166(10) 0.0166(10) 0.0018(8) 0.0036(8) -0.0057(9)
C11 0.0207(11) 0.0187(11) 0.0211(11) 0.0019(8) 0.0012(9) 0.0001(8)
C12 0.0241(12) 0.0221(12) 0.0284(13) 0.0020(9) 0.0010(10) 0.0075(9)
C13 0.0164(10) 0.0318(13) 0.0255(12) 0.0028(10) 0.0007(9) 0.0022(9)
C14 0.0185(10) 0.0259(12) 0.0219(11) 0.0008(9) 0.0004(8) -0.0035(9)
C15 0.0208(10) 0.0182(10) 0.0149(10) -0.0011(8) 0.0006(8) 0.0006(8)
C16 0.0183(10) 0.0197(10) 0.0115(9) 0.0016(8) 0.0002(7) -0.0008(8)
C17 0.0174(10) 0.0126(9) 0.0142(9) 0.0035(7) 0.0007(7) -0.0010(7)
C18 0.0232(11) 0.0161(10) 0.0140(10) -0.0002(8) -0.0012(8) -0.0035(8)
C19 0.0266(11) 0.0180(10) 0.0133(10) -0.0011(8) 0.0059(8) -0.0007(8)
C20 0.0171(10) 0.0151(10) 0.0168(10) 0.0027(8) 0.0029(8) -0.0013(7)
C21 0.0190(10) 0.0100(9) 0.0123(9) 0.0022(7) 0.0002(7) -0.0014(7)
C22 0.0142(10) 0.0129(10) 0.0161(10) 0.0003(7) 0.0017(8) 0.0021(7)
C23 0.0170(10) 0.0176(11) 0.0166(10) 0.0003(8) 0.0033(8) 0.0005(7)
C24 0.0199(10) 0.0163(10) 0.0251(11) -0.0003(9) 0.0053(8) -0.0032(8)
C25 0.0214(11) 0.0217(11) 0.0245(11) -0.0047(9) -0.0010(9) -0.0060(9)
C26 0.0235(11) 0.0245(12) 0.0152(11) -0.0015(8) -0.0016(9) -0.0037(8)
C27 0.0187(10) 0.0156(10) 0.0184(11) 0.0021(8) 0.0035(8) -0.0020(8)
C28 0.0180(10) 0.0102(9) 0.0141(9) 0.0022(7) 0.0006(7) -0.0004(7)
C29 0.0245(12) 0.0194(11) 0.0393(14) -0.0065(10) 0.0072(10) -0.0069(9)
C30 0.0258(12) 0.0262(12) 0.0263(12) 0.0122(10) -0.0001(9) 0.0011(9)

loop_
_atom_type_symbol
_atom_type_description
_atom_type_scat_dispersion_real
_atom_type_scat_dispersion_imag
_atom_type_scat_source
C C 0.0033 0.0016 'International Tables Vol C Tables 4.2.6.8 and 6.1.1.4'
H H 0.0000 0.0000 'International Tables Vol C Tables 4.2.6.8 and 6.1.1.4'
O O 0.0106 0.0060 'International Tables Vol C Tables 4.2.6.8 and 6.1.1.4'
Yb Yb -0.3850 5.5486 'International Tables Vol C Tables 4.2.6.8 and 6.1.1.4'

loop_
_geom_angle_atom_site_label_1
_geom_angle_atom_site_label_2
_geom_angle_atom_site_label_3
_geom_angle
O2 Yb1 C28 78.89(6)
O2 Yb1 C1 135.11(7)
C28 Yb1 C1 112.85(8)
O2 Yb1 C7 118.74(6)
C28 Yb1 C7 136.41(7)
C1 Yb1 C7 83.42(8)
O2 Yb1 C2 111.83(8)
C28 Yb1 C2 137.94(7)
C1 Yb1 C2 31.60(9)
C7 Yb1 C2 75.82(8)
O2 Yb1 C5 115.48(7)
C28 Yb1 C5 86.45(7)
C1 Yb1 C5 31.53(8)
C7 Yb1 C5 114.73(8)
C2 Yb1 C5 51.80(8)
O2 Yb1 C6 130.29(6)
C28 Yb1 C6 105.74(7)
C1 Yb1 C6 89.73(8)
C7 Yb1 C6 31.52(7)
C2 Yb1 C6 97.30(8)
C5 Yb1 C6 114.21(8)
O2 Yb1 C8 87.49(6)
C28 Yb1 C8 131.83(7)
C1 Yb1 C8 109.30(8)
C7 Yb1 C8 31.45(7)
C2 Yb1 C8 90.03(8)
C5 Yb1 C8 139.94(8)
C6 Yb1 C8 51.96(7)
O2 Yb1 C3 84.31(7)
C28 Yb1 C3 120.62(7)
C1 Yb1 C3 51.83(9)
C7 Yb1 C3 101.49(7)
C2 Yb1 C3 31.05(8)
C5 Yb1 C3 51.45(8)
C6 Yb1 C3 127.56(8)
C8 Yb1 C3 103.36(7)
O2 Yb1 C4 86.56(6)
C28 Yb1 C4 91.15(7)
C1 Yb1 C4 51.56(8)
C7 Yb1 C4 127.01(7)
C2 Yb1 C4 51.22(7)
C5 Yb1 C4 30.91(8)
C6 Yb1 C4 141.28(7)
C8 Yb1 C4 134.24(7)
C3 Yb1 C4 30.89(7)
O2 Yb1 C10 102.93(6)
C28 Yb1 C10 86.83(7)
C1 Yb1 C10 120.30(8)
C7 Yb1 C10 51.67(7)
C2 Yb1 C10 126.45(8)
C5 Yb1 C10 138.79(8)
C6 Yb1 C10 31.25(7)
C8 Yb1 C10 51.45(7)
C3 Yb1 C10 152.56(7)
C4 Yb1 C10 169.69(7)
O2 Yb1 C9 78.89(6)
C28 Yb1 C9 100.66(7)
C1 Yb1 C9 134.92(8)
C7 Yb1 C9 51.58(7)
C2 Yb1 C9 121.10(8)
C5 Yb1 C9 165.16(8)
C6 Yb1 C9 51.43(7)
C8 Yb1 C9 31.17(7)
C3 Yb1 C9 131.15(7)
C4 Yb1 C9 159.03(7)
C10 Yb1 C9 30.70(7)
C15 O1 C29 117.03(16)
C27 O2 C30 115.33(16)
C27 O2 Yb1 111.51(12)
C30 O2 Yb1 129.83(13)
C5 C1 C2 107.3(2)
C5 C1 Yb1 75.23(14)
C2 C1 Yb1 74.57(15)
C3 C2 C1 108.4(2)
C3 C2 Yb1 75.72(14)
C1 C2 Yb1 73.83(14)
C2 C3 C4 107.8(2)
C2 C3 Yb1 73.23(13)
C4 C3 Yb1 75.08(13)
C5 C4 C3 108.5(2)
C5 C4 Yb1 73.40(13)
C3 C4 Yb1 74.03(13)
C4 C5 C1 107.9(2)
C4 C5 Yb1 75.70(13)
C1 C5 Yb1 73.24(14)
C7 C6 C10 107.7(2)
C7 C6 Yb1 73.66(12)
C10 C6 Yb1 75.80(12)
C8 C7 C6 108.1(2)
C8 C7 Yb1 74.89(12)
C6 C7 Yb1 74.82(12)
C7 C8 C9 107.83(19)
C7 C8 Yb1 73.65(12)
C9 C8 Yb1 76.08(12)
C10 C9 C8 108.2(2)
C10 C9 Yb1 74.37(12)
C8 C9 Yb1 72.75(12)
C9 C10 C6 108.2(2)
C9 C10 Yb1 74.92(13)
C6 C10 Yb1 72.95(12)
C16 C11 C12 122.1(2)
C13 C12 C11 119.1(2)
C14 C13 C12 120.4(2)
C13 C14 C15 119.9(2)
O1 C15 C14 123.69(19)
O1 C15 C16 115.40(18)
C14 C15 C16 120.8(2)
C11 C16 C15 117.61(19)
C11 C16 C17 119.95(19)
C15 C16 C17 122.44(18)
C18 C17 C28 122.62(19)
C18 C17 C16 117.68(18)
C28 C17 C16 119.60(18)
C19 C18 C17 120.27(19)
C20 C19 C18 119.19(19)
C19 C20 C21 120.49(19)
C20 C21 C28 122.26(18)
C20 C21 C22 116.12(18)
C28 C21 C22 121.40(18)
C27 C22 C23 116.31(19)
C27 C22 C21 125.60(19)
C23 C22 C21 118.03(19)
C24 C23 C22 122.2(2)
C25 C24 C23 119.8(2)
C24 C25 C26 119.7(2)
C25 C26 C27 119.7(2)
C22 C27 C26 122.3(2)
C22 C27 O2 118.25(19)
C26 C27 O2 119.4(2)
C22 C27 Yb1 92.09(13)
C26 C27 Yb1 129.01(16)
O2 C27 Yb1 44.03(9)
C21 C28 C17 115.04(18)
C21 C28 Yb1 118.91(14)
C17 C28 Yb1 125.41(14)

loop_
_geom_bond_atom_site_label_1
_geom_bond_atom_site_label_2
_geom_bond_distance
Yb1 O2 2.3602(15)
Yb1 C28 2.402(2)
Yb1 C1 2.583(2)
Yb1 C7 2.593(2)
Yb1 C2 2.592(2)
Yb1 C5 2.608(2)
Yb1 C6 2.607(2)
Yb1 C8 2.608(2)
Yb1 C3 2.624(2)
Yb1 C4 2.637(2)
Yb1 C10 2.644(2)
Yb1 C9 2.651(2)
O1 C15 1.372(3)
O1 C29 1.427(3)
O2 C27 1.406(2)
O2 C30 1.445(3)
C1 C5 1.410(4)
C1 C2 1.409(4)
C2 C3 1.397(4)
C3 C4 1.401(3)
C4 C5 1.398(4)
C6 C7 1.412(3)
C6 C10 1.415(3)
C7 C8 1.410(3)
C8 C9 1.414(3)
C9 C10 1.402(3)
C11 C16 1.392(3)
C11 C12 1.394(3)
C12 C13 1.384(3)
C13 C14 1.388(3)
C14 C15 1.393(3)
C15 C16 1.407(3)
C16 C17 1.498(3)
C17 C18 1.400(3)
C17 C28 1.417(3)
C18 C19 1.386(3)
C19 C20 1.386(3)
C20 C21 1.403(3)
C21 C28 1.416(3)
C21 C22 1.500(3)
C22 C27 1.391(3)
C22 C23 1.403(3)
C23 C24 1.388(3)
C24 C25 1.383(3)
C25 C26 1.386(3)
C26 C27 1.393(3)
